data_1517454
loop_
_publ_author_name
'Takesue, Takuya'
'Fujita, Morifumi'
'Sugimura, Takashi'
'Akutsu, Hiroki'

_publ_section_title
;
 A Series of Two Oxidation Reactions of ortho-Alkenylbenzamide with
 Hypervalent Iodine(III): A Concise Entry into (3R,4R)-4-Hydroxymellein
 and (3R,4R)-4-Hydroxy-6-methoxymellein.
;
_journal_issue 17
_journal_name_full 'Organic letters'
_journal_page_first 4634
_journal_paper_doi 10.1021/ol502225p
_journal_volume 16
_journal_year 2014
_chemical_formula_moiety 'C18 H17 N O5 S'
_chemical_formula_sum 'C18 H17 N O5 S'
_chemical_formula_weight 359.40
_space_group_IT_number 2
_symmetry_cell_setting triclinic
_symmetry_Int_Tables_number 2
_symmetry_space_group_name_Hall '-P 1'
_symmetry_space_group_name_H-M 'P -1'
_atom_sites_solution_hydrogens geom
_atom_sites_solution_primary direct
_atom_sites_solution_secondary difmap
_cell_angle_alpha 69.219(15)
_cell_angle_beta 71.332(15)
_cell_angle_gamma 73.696(17)
_cell_formula_units_Z 2
_cell_length_a 8.6491(6)
_cell_length_b 9.9027(8)
_cell_length_c 11.6980(5)
_cell_measurement_reflns_used 1805
_cell_measurement_temperature 299
_cell_measurement_theta_max 30.29
_cell_measurement_theta_min 1.92
_cell_volume 871.51(15)
_computing_cell_refinement CrystalClear
_computing_data_collection 'CrystalClear (Rigaku Inc., 2008)'
_computing_data_reduction CrystalClear
_computing_molecular_graphics 'CrystalStructure 4.0'
_computing_publication_material 'CrystalStructure 4.0 (Rigaku, 2010)'
_computing_structure_refinement 'SHELXL97 (Sheldrick, 2008)'
_computing_structure_solution 'SIR92 (Altomare, et al., 1994)'
_diffrn_ambient_temperature 299
_diffrn_detector_area_resol_mean 7.314
_diffrn_measured_fraction_theta_full 0.985
_diffrn_measured_fraction_theta_max 0.985
_diffrn_measurement_device_type 'Rigaku Mercury70'
_diffrn_measurement_method \w
_diffrn_radiation_type 'Mo K\a'
_diffrn_radiation_wavelength 0.71075
_diffrn_reflns_av_R_equivalents 0.0940
_diffrn_reflns_limit_h_max 10
_diffrn_reflns_limit_h_min -11
_diffrn_reflns_limit_k_max 12
_diffrn_reflns_limit_k_min -12
_diffrn_reflns_limit_l_max 14
_diffrn_reflns_limit_l_min -15
_diffrn_reflns_number 9379
_diffrn_reflns_theta_full 27.50
_diffrn_reflns_theta_max 27.50
_diffrn_standards_number 0
_exptl_absorpt_coefficient_mu 0.214
_exptl_absorpt_correction_T_max 0.996
_exptl_absorpt_correction_T_min 0.985
_exptl_absorpt_correction_type numerical
_exptl_absorpt_process_details 'NUMABS (Rigaku, 1999)'
_exptl_crystal_colour colorless
_exptl_crystal_density_diffrn 1.369
_exptl_crystal_density_method 'not measured'
_exptl_crystal_description prism
_exptl_crystal_F_000 376.00
_exptl_crystal_size_max 0.120
_exptl_crystal_size_mid 0.050
_exptl_crystal_size_min 0.020
_refine_diff_density_max 0.190
_refine_diff_density_min -0.240
_refine_ls_extinction_method none
_refine_ls_goodness_of_fit_ref 0.923
_refine_ls_hydrogen_treatment constr
_refine_ls_number_parameters 226
_refine_ls_number_reflns 3944
_refine_ls_number_restraints 0
_refine_ls_R_factor_gt 0.0677
_refine_ls_shift/su_max 0.001
_refine_ls_structure_factor_coef Fsqd
_refine_ls_weighting_details 'w = 1/[\s^2^(Fo^2^)+(0.0915P)^2^+0.0000P] where P=(Fo^2^+2Fc^2^)/3'
_refine_ls_weighting_scheme calc
_refine_ls_wR_factor_ref 0.2210
_reflns_number_gt 1522
_reflns_number_total 3948
_reflns_threshold_expression F^2^>2.0\s(F^2^)
_cod_data_source_file ol502225p_si_008.cif
_cod_data_source_block V130516b
_cod_depositor_comments 'Adding full bibliography for 1517449--1517457.cif.'
_cod_database_code 1517454

loop_
_symmetry_equiv_pos_site_id
_symmetry_equiv_pos_as_xyz
1 +X,+Y,+Z
2 -X,-Y,-Z

loop_
_atom_site_label
_atom_site_type_symbol
_atom_site_fract_x
_atom_site_fract_y
_atom_site_fract_z
_atom_site_U_iso_or_equiv
_atom_site_adp_type
_atom_site_occupancy
_atom_site_symmetry_multiplicity
_atom_site_calc_flag
_atom_site_refinement_flags
S1 S 0.47396(15) 0.40590(17) 0.28182(12) 0.0646(5) Uani 1.0 2 d .
O1 O 0.7396(4) 0.3590(4) 0.4006(3) 0.0531(8) Uani 1.0 2 d .
O2 O 0.9941(4) 0.5107(4) 0.2395(3) 0.0517(8) Uani 1.0 2 d .
O3 O 1.0754(5) 0.7138(5) 0.2192(4) 0.0953(14) Uani 1.0 2 d .
O4 O 0.3959(4) 0.3965(5) 0.1943(4) 0.0801(12) Uani 1.0 2 d .
O5 O 0.3817(4) 0.3867(5) 0.4108(3) 0.0761(11) Uani 1.0 2 d .
N1 N 0.6459(5) 0.2805(5) 0.2736(4) 0.0584(11) Uani 1.0 2 d .
C1 C 1.2289(7) 0.0233(6) 0.3452(6) 0.0737(15) Uani 1.0 2 d .
C2 C 1.1431(8) -0.0167(6) 0.2843(5) 0.0735(15) Uani 1.0 2 d .
C3 C 1.1592(6) 0.1392(5) 0.3980(5) 0.0591(13) Uani 1.0 2 d .
C4 C 0.9862(7) 0.0574(6) 0.2726(5) 0.0627(13) Uani 1.0 2 d .
C5 C 1.0019(6) 0.2115(5) 0.3886(4) 0.0493(11) Uani 1.0 2 d .
C6 C 0.9159(6) 0.1731(5) 0.3262(4) 0.0481(11) Uani 1.0 2 d .
C7 C 0.8963(5) 0.3384(5) 0.4335(4) 0.0488(11) Uani 1.0 2 d .
C8 C 0.7553(6) 0.2718(6) 0.3305(4) 0.0544(13) Uani 1.0 2 d .
C9 C 0.9602(6) 0.4808(5) 0.3730(4) 0.0504(11) Uani 1.0 2 d .
C10 C 1.0577(6) 0.6332(6) 0.1710(5) 0.0635(14) Uani 1.0 2 d .
C11 C 1.1015(7) 0.6513(7) 0.0347(5) 0.0807(17) Uani 1.0 2 d .
C12 C 0.5360(5) 0.5776(6) 0.2223(5) 0.0530(12) Uani 1.0 2 d .
C13 C 0.5794(6) 0.6412(6) 0.0945(5) 0.0630(14) Uani 1.0 2 d .
C14 C 0.5493(6) 0.6454(6) 0.3038(5) 0.0615(14) Uani 1.0 2 d .
C15 C 0.6368(7) 0.7733(7) 0.0458(6) 0.0741(15) Uani 1.0 2 d .
C16 C 0.6080(6) 0.7756(6) 0.2539(5) 0.0649(14) Uani 1.0 2 d .
C17 C 0.6529(7) 0.8424(6) 0.1249(6) 0.0699(15) Uani 1.0 2 d .
C18 C 0.7193(8) 0.9827(7) 0.0730(6) 0.0915(19) Uani 1.0 2 d .
H1 H 1.3354 -0.0284 0.3510 0.0885 Uiso 1.0 2 calc R
H2 H 1.1927 -0.0952 0.2507 0.0882 Uiso 1.0 2 calc R
H3 H 1.2175 0.1665 0.4381 0.0710 Uiso 1.0 2 calc R
H4 H 0.9291 0.0315 0.2307 0.0752 Uiso 1.0 2 calc R
H7 H 0.8769 0.3123 0.5253 0.0586 Uiso 1.0 2 calc R
H9A H 0.8776 0.5600 0.3999 0.0605 Uiso 1.0 2 calc R
H9B H 1.0607 0.4721 0.3972 0.0605 Uiso 1.0 2 calc R
H11A H 1.1209 0.5572 0.0212 0.0968 Uiso 1.0 2 calc R
H11B H 1.2003 0.6927 -0.0050 0.0968 Uiso 1.0 2 calc R
H11C H 1.0119 0.7158 -0.0009 0.0968 Uiso 1.0 2 calc R
H13 H 0.5704 0.5959 0.0401 0.0755 Uiso 1.0 2 calc R
H14 H 0.5190 0.6036 0.3907 0.0738 Uiso 1.0 2 calc R
H15 H 0.6649 0.8159 -0.0410 0.0889 Uiso 1.0 2 calc R
H16 H 0.6178 0.8201 0.3085 0.0779 Uiso 1.0 2 calc R
H18A H 0.8192 0.9671 0.0988 0.1097 Uiso 1.0 2 calc R
H18B H 0.6379 1.0581 0.1044 0.1097 Uiso 1.0 2 calc R
H18C H 0.7431 1.0126 -0.0175 0.1097 Uiso 1.0 2 calc R

loop_
_atom_site_aniso_label
_atom_site_aniso_U_11
_atom_site_aniso_U_22
_atom_site_aniso_U_33
_atom_site_aniso_U_12
_atom_site_aniso_U_13
_atom_site_aniso_U_23
S1 0.0501(8) 0.0978(11) 0.0572(8) -0.0264(7) -0.0096(6) -0.0296(7)
O1 0.0464(18) 0.068(2) 0.0526(18) -0.0139(15) -0.0099(14) -0.0260(17)
O2 0.0588(19) 0.0538(19) 0.0471(18) -0.0180(16) -0.0105(14) -0.0167(15)
O3 0.125(4) 0.075(3) 0.099(4) -0.049(3) -0.003(3) -0.041(3)
O4 0.070(3) 0.126(4) 0.070(3) -0.038(3) -0.0262(18) -0.037(3)
O5 0.053(2) 0.125(4) 0.054(2) -0.037(2) 0.0043(15) -0.030(2)
N1 0.058(3) 0.072(3) 0.053(3) -0.022(2) -0.0148(19) -0.020(2)
C1 0.069(4) 0.059(4) 0.081(4) -0.003(3) -0.011(3) -0.020(3)
C2 0.095(5) 0.057(4) 0.065(4) -0.007(3) -0.013(3) -0.024(3)
C3 0.060(3) 0.053(3) 0.062(3) -0.013(3) -0.018(3) -0.010(3)
C4 0.081(4) 0.053(3) 0.055(3) -0.020(3) -0.010(3) -0.019(3)
C5 0.053(3) 0.045(3) 0.043(3) -0.013(3) -0.009(2) -0.004(2)
C6 0.059(3) 0.043(3) 0.040(3) -0.014(3) -0.010(2) -0.009(2)
C7 0.046(3) 0.057(3) 0.048(3) -0.008(3) -0.015(2) -0.019(3)
C8 0.062(3) 0.070(4) 0.040(3) -0.030(3) -0.005(2) -0.020(3)
C9 0.054(3) 0.053(3) 0.052(3) -0.012(3) -0.014(2) -0.023(3)
C10 0.066(3) 0.057(4) 0.067(4) -0.018(3) -0.005(3) -0.022(3)
C11 0.091(4) 0.077(4) 0.059(4) -0.020(4) -0.007(3) -0.009(3)
C12 0.043(3) 0.072(4) 0.046(3) -0.008(3) -0.010(2) -0.023(3)
C13 0.060(3) 0.086(4) 0.049(3) -0.014(3) -0.014(3) -0.026(3)
C14 0.049(3) 0.084(4) 0.051(3) -0.005(3) -0.011(3) -0.025(3)
C15 0.073(4) 0.088(5) 0.060(4) -0.014(3) -0.019(3) -0.017(4)
C16 0.056(3) 0.071(4) 0.072(4) 0.004(3) -0.020(3) -0.035(3)
C17 0.067(4) 0.070(4) 0.074(4) -0.001(3) -0.030(3) -0.021(3)
C18 0.096(5) 0.075(4) 0.104(5) -0.016(4) -0.032(4) -0.020(4)

loop_
_atom_type_symbol
_atom_type_description
_atom_type_scat_dispersion_real
_atom_type_scat_dispersion_imag
_atom_type_scat_source
C C 0.0033 0.0016
;
International Tables for Crystallography
(1992, Vol. C, Tables 4.2.6.8 and 6.1.1.4)
;
H H 0.0000 0.0000
;
International Tables for Crystallography
(1992, Vol. C, Table 6.1.1.4)
;
N N 0.0061 0.0033
;
International Tables for Crystallography
(1992, Vol. C, Tables 4.2.6.8 and 6.1.1.4)
;
O O 0.0106 0.0060
;
International Tables for Crystallography
(1992, Vol. C, Tables 4.2.6.8 and 6.1.1.4)
;
S S 0.1246 0.1234
;
International Tables for Crystallography
(1992, Vol. C, Tables 4.2.6.8 and 6.1.1.4)
;

loop_
_geom_angle_atom_site_label_1
_geom_angle_atom_site_label_2
_geom_angle_atom_site_label_3
_geom_angle
_geom_angle_publ_flag
O4 S1 O5 118.3(3) yes
O4 S1 N1 104.8(3) yes
O4 S1 C12 107.6(3) yes
O5 S1 N1 110.1(2) yes
O5 S1 C12 108.8(3) yes
N1 S1 C12 106.5(2) yes
C7 O1 C8 110.5(4) yes
C9 O2 C10 114.9(5) yes
S1 N1 C8 120.6(4) yes
C2 C1 C3 121.4(5) yes
C1 C2 C4 121.3(6) yes
C1 C3 C5 117.5(6) yes
C2 C4 C6 117.3(6) yes
C3 C5 C6 121.3(5) yes
C3 C5 C7 130.1(6) yes
C6 C5 C7 108.5(4) yes
C4 C6 C5 121.1(5) yes
C4 C6 C8 131.0(6) yes
C5 C6 C8 107.9(5) yes
O1 C7 C5 103.6(5) yes
O1 C7 C9 108.4(4) yes
C5 C7 C9 115.8(4) yes
O1 C8 N1 124.2(4) yes
O1 C8 C6 108.9(5) yes
N1 C8 C6 126.8(5) yes
O2 C9 C7 107.6(5) yes
O2 C10 O3 122.0(5) yes
O2 C10 C11 112.0(6) yes
O3 C10 C11 126.0(5) yes
S1 C12 C13 119.5(5) yes
S1 C12 C14 120.5(4) yes
C13 C12 C14 119.9(5) yes
C12 C13 C15 120.1(7) yes
C12 C14 C16 119.1(5) yes
C13 C15 C17 121.1(5) yes
C14 C16 C17 122.2(7) yes
C15 C17 C16 117.5(6) yes
C15 C17 C18 121.3(5) yes
C16 C17 C18 121.1(7) yes
C2 C1 H1 119.281 no
C3 C1 H1 119.288 no
C1 C2 H2 119.366 no
C4 C2 H2 119.360 no
C1 C3 H3 121.257 no
C5 C3 H3 121.253 no
C2 C4 H4 121.355 no
C6 C4 H4 121.351 no
O1 C7 H7 109.572 no
C5 C7 H7 109.575 no
C9 C7 H7 109.570 no
O2 C9 H9A 110.196 no
O2 C9 H9B 110.192 no
C7 C9 H9A 110.198 no
C7 C9 H9B 110.195 no
H9A C9 H9B 108.495 no
C10 C11 H11A 109.468 no
C10 C11 H11B 109.470 no
C10 C11 H11C 109.473 no
H11A C11 H11B 109.471 no
H11A C11 H11C 109.466 no
H11B C11 H11C 109.479 no
C12 C13 H13 119.927 no
C15 C13 H13 119.931 no
C12 C14 H14 120.458 no
C16 C14 H14 120.458 no
C13 C15 H15 119.460 no
C17 C15 H15 119.458 no
C14 C16 H16 118.892 no
C17 C16 H16 118.881 no
C17 C18 H18A 109.472 no
C17 C18 H18B 109.473 no
C17 C18 H18C 109.466 no
H18A C18 H18B 109.471 no
H18A C18 H18C 109.473 no
H18B C18 H18C 109.473 no

loop_
_geom_bond_atom_site_label_1
_geom_bond_atom_site_label_2
_geom_bond_distance
_geom_bond_publ_flag
S1 O4 1.435(5) yes
S1 O5 1.436(4) yes
S1 N1 1.649(4) yes
S1 C12 1.760(6) yes
O1 C7 1.466(6) yes
O1 C8 1.343(7) yes
O2 C9 1.428(6) yes
O2 C10 1.348(6) yes
O3 C10 1.193(9) yes
N1 C8 1.289(8) yes
C1 C2 1.385(11) yes
C1 C3 1.392(9) yes
C2 C4 1.374(8) yes
C3 C5 1.367(7) yes
C4 C6 1.396(8) yes
C5 C6 1.392(9) yes
C5 C7 1.485(7) yes
C6 C8 1.455(6) yes
C7 C9 1.507(7) yes
C10 C11 1.472(8) yes
C12 C13 1.371(7) yes
C12 C14 1.393(9) yes
C13 C15 1.392(9) yes
C14 C16 1.380(8) yes
C15 C17 1.389(11) yes
C16 C17 1.387(8) yes
C17 C18 1.502(9) yes
C1 H1 0.930 no
C2 H2 0.930 no
C3 H3 0.930 no
C4 H4 0.930 no
C7 H7 0.980 no
C9 H9A 0.970 no
C9 H9B 0.970 no
C11 H11A 0.960 no
C11 H11B 0.960 no
C11 H11C 0.960 no
C13 H13 0.930 no
C14 H14 0.930 no
C15 H15 0.930 no
C16 H16 0.930 no
C18 H18A 0.960 no
C18 H18B 0.960 no
C18 H18C 0.960 no

loop_
_geom_contact_atom_site_label_1
_geom_contact_atom_site_label_2
_geom_contact_distance
_geom_contact_publ_flag
_geom_contact_site_symmetry_2
S1 O1 2.900(4) no .
O1 O2 2.801(4) no .
O1 O5 2.997(5) no .
O1 C12 3.024(6) no .
O1 C14 2.886(6) no .
O2 C3 3.594(5) no .
O2 C5 2.850(5) no .
O2 C6 3.331(6) no .
O2 C8 3.248(7) no .
O3 C9 2.598(6) no .
O4 C13 2.952(8) no .
O5 C8 3.061(6) no .
O5 C14 2.980(7) no .
N1 C4 3.145(6) no .
N1 C5 3.546(7) no .
N1 C7 3.546(8) no .
N1 C13 3.433(6) no .
N1 C14 3.592(8) no .
C1 C6 2.734(7) no .
C2 C5 2.746(8) no .
C3 C4 2.825(10) no .
C3 C9 3.292(7) no .
C6 C9 3.421(8) no .
C8 C9 3.321(9) no .
C8 C12 3.156(6) no .
C8 C14 3.578(7) no .
C12 C17 2.798(8) no .
C13 C16 2.749(10) no .
C14 C15 2.766(7) no .
O1 C14 3.553(6) no 2_666
O2 O4 3.268(5) no 1_655
O3 O4 3.590(6) no 1_655
O3 C2 3.263(9) no 1_565
O3 C4 3.505(8) no 1_565
O4 O2 3.268(5) no 1_455
O4 O3 3.590(6) no 1_455
O4 C3 3.443(6) no 1_455
O4 C10 3.214(6) no 1_455
O4 C11 3.525(7) no 1_455
O4 C13 3.461(8) no 2_665
O5 C3 3.581(8) no 1_455
O5 C9 3.500(6) no 2_666
O5 C14 3.466(7) no 2_666
N1 C11 3.507(6) no 2_765
C1 C5 3.546(7) no 2_756
C2 O3 3.263(9) no 1_545
C3 O4 3.443(6) no 1_655
C3 O5 3.581(8) no 1_655
C4 O3 3.505(8) no 1_545
C5 C1 3.546(7) no 2_756
C9 O5 3.500(6) no 2_666
C9 C9 3.422(8) no 2_766
C10 O4 3.214(6) no 1_655
C11 O4 3.525(7) no 1_655
C11 N1 3.507(6) no 2_765
C13 O4 3.461(8) no 2_665
C14 O1 3.553(6) no 2_666
C14 O5 3.466(7) no 2_666
S1 H13 2.7979 no .
S1 H14 2.8497 no .
O1 H9A 2.5884 no .
O1 H9B 3.2570 no .
O1 H14 2.6205 no .
O2 H7 3.2181 no .
O2 H11A 2.3646 no .
O2 H11B 3.0802 no .
O2 H11C 2.8102 no .
O3 H9A 2.5648 no .
O3 H9B 2.5586 no .
O3 H11A 3.0908 no .
O3 H11B 2.5572 no .
O3 H11C 2.7922 no .
O3 H18A 3.0913 no .
O4 H13 2.6141 no .
O5 H14 2.6400 no .
N1 H4 3.0052 no .
N1 H13 3.4042 no .
C1 H4 3.2488 no .
C2 H3 3.2642 no .
C3 H2 3.2535 no .
C3 H7 2.8725 no .
C3 H9B 3.1614 no .
C4 H1 3.2348 no .
C5 H1 3.1995 no .
C5 H4 3.2707 no .
C5 H9A 3.3510 no .
C5 H9B 2.8067 no .
C6 H2 3.2106 no .
C6 H3 3.2490 no .
C6 H7 2.9929 no .
C7 H3 2.8274 no .
C8 H4 2.8500 no .
C8 H7 2.9803 no .
C8 H14 3.5239 no .
C9 H3 3.2763 no .
C10 H9A 2.5897 no .
C10 H9B 2.5636 no .
C10 H18A 3.3476 no .
C11 H18A 3.5368 no .
C12 H15 3.2284 no .
C12 H16 3.2267 no .
C13 H14 3.2336 no .
C14 H9A 3.1723 no .
C14 H13 3.2336 no .
C15 H11C 3.0327 no .
C15 H16 3.2137 no .
C15 H18A 3.1191 no .
C15 H18B 3.1328 no .
C15 H18C 2.5596 no .
C16 H9A 3.1753 no .
C16 H15 3.2169 no .
C16 H18A 2.7580 no .
C16 H18B 2.7561 no .
C16 H18C 3.2902 no .
C17 H11C 3.0951 no .
C17 H13 3.2561 no .
C17 H14 3.2584 no .
C18 H11C 3.2564 no .
C18 H15 2.6697 no .
C18 H16 2.6552 no .
H1 H2 2.2962 no .
H1 H3 2.3299 no .
H2 H4 2.3142 no .
H3 H7 2.9219 no .
H3 H9B 2.8826 no .
H7 H9A 2.3699 no .
H7 H9B 2.3409 no .
H9A H14 3.0412 no .
H9A H16 3.0270 no .
H11C H15 3.0189 no .
H11C H18A 2.9698 no .
H11C H18C 3.1824 no .
H13 H15 2.3135 no .
H14 H16 2.3008 no .
H15 H18A 3.3101 no .
H15 H18B 3.3202 no .
H15 H18C 2.3591 no .
H16 H18A 2.7063 no .
H16 H18B 2.6940 no .
H16 H18C 3.5640 no .
S1 H3 3.3414 no 1_455
S1 H9B 3.3545 no 1_455
O1 H1 3.5803 no 2_756
O1 H14 2.7894 no 2_666
O3 H2 2.5594 no 1_565
O3 H4 3.0777 no 1_565
O3 H7 3.0573 no 2_766
O3 H18C 3.2945 no 2_775
O4 H3 3.2019 no 1_455
O4 H9B 3.1998 no 1_455
O4 H11A 3.3109 no 1_455
O4 H11B 3.4332 no 1_455
O4 H11B 3.5476 no 2_765
O4 H13 2.6382 no 2_665
O4 H15 3.4373 no 2_665
O5 H3 2.7983 no 1_455
O5 H7 3.3479 no 2_666
O5 H9A 2.6826 no 2_666
O5 H9B 2.7053 no 1_455
O5 H14 2.7601 no 2_666
O5 H16 3.1950 no 2_666
N1 H11A 3.4612 no 2_765
N1 H11B 2.9405 no 2_765
N1 H11C 3.5882 no 2_765
N1 H18B 3.4703 no 1_545
C1 H7 3.3801 no 2_756
C1 H15 3.2789 no 2_765
C1 H16 3.3819 no 1_645
C2 H7 2.9951 no 2_756
C2 H15 3.1021 no 2_765
C2 H18C 2.9464 no 2_765
C4 H3 3.5383 no 2_756
C4 H11C 3.1738 no 2_765
C4 H15 3.5358 no 2_765
C4 H18A 3.3032 no 1_545
C4 H18C 3.3096 no 2_765
C6 H11C 3.4606 no 2_765
C7 H2 3.5986 no 2_756
C7 H9B 3.3291 no 2_766
C7 H14 3.5232 no 2_666
C8 H11B 3.5998 no 2_765
C9 H7 3.4676 no 2_766
C9 H9A 3.2399 no 2_766
C9 H9B 2.8306 no 2_766
C11 H4 3.5662 no 2_765
C11 H11A 3.5190 no 2_765
C11 H13 3.2930 no 2_765
C13 H11A 3.0318 no 2_765
C13 H18B 3.5427 no 2_675
C14 H1 3.3786 no 1_465
C14 H2 3.4843 no 1_465
C14 H7 3.5730 no 2_666
C14 H14 3.5230 no 2_666
C15 H11A 3.5546 no 2_765
C15 H18B 3.1441 no 2_675
C15 H18C 3.4195 no 2_675
C16 H1 2.8103 no 1_465
C16 H2 3.4658 no 1_465
C17 H1 3.4571 no 1_465
C18 H2 3.4343 no 2_765
C18 H4 3.1937 no 1_565
C18 H11B 3.2458 no 2_775
C18 H15 3.4209 no 2_675
H1 O1 3.5803 no 2_756
H1 C14 3.3786 no 1_645
H1 C16 2.8103 no 1_645
H1 C17 3.4571 no 1_645
H1 H7 3.4173 no 2_756
H1 H14 3.4701 no 1_645
H1 H15 3.4878 no 2_765
H1 H16 2.4821 no 1_645
H1 H18B 3.2525 no 1_645
H2 O3 2.5594 no 1_545
H2 C7 3.5986 no 2_756
H2 C14 3.4843 no 1_645
H2 C16 3.4658 no 1_645
H2 C18 3.4343 no 2_765
H2 H7 2.7514 no 2_756
H2 H15 3.2165 no 2_765
H2 H18C 2.4745 no 2_765
H3 S1 3.3414 no 1_655
H3 O4 3.2019 no 1_655
H3 O5 2.7983 no 1_655
H3 C4 3.5383 no 2_756
H4 O3 3.0777 no 1_545
H4 C11 3.5662 no 2_765
H4 C18 3.1937 no 1_545
H4 H11B 3.2774 no 2_765
H4 H11C 2.9696 no 2_765
H4 H16 3.5639 no 1_545
H4 H18A 2.3805 no 1_545
H4 H18B 3.2138 no 1_545
H4 H18C 3.1627 no 2_765
H7 O3 3.0573 no 2_766
H7 O5 3.3479 no 2_666
H7 C1 3.3801 no 2_756
H7 C2 2.9951 no 2_756
H7 C9 3.4676 no 2_766
H7 C14 3.5730 no 2_666
H7 H1 3.4173 no 2_756
H7 H2 2.7514 no 2_756
H7 H9A 3.2181 no 2_766
H7 H9B 2.8298 no 2_766
H7 H14 3.1949 no 2_666
H9A O5 2.6826 no 2_666
H9A C9 3.2399 no 2_766
H9A H7 3.2181 no 2_766
H9A H9A 3.3414 no 2_766
H9A H9B 2.4903 no 2_766
H9B S1 3.3545 no 1_655
H9B O4 3.1998 no 1_655
H9B O5 2.7053 no 1_655
H9B C7 3.3291 no 2_766
H9B C9 2.8306 no 2_766
H9B H7 2.8298 no 2_766
H9B H9A 2.4903 no 2_766
H9B H9B 2.4891 no 2_766
H11A O4 3.3109 no 1_655
H11A N1 3.4612 no 2_765
H11A C11 3.5190 no 2_765
H11A C13 3.0318 no 2_765
H11A C15 3.5546 no 2_765
H11A H11A 2.8797 no 2_765
H11A H11C 3.3249 no 2_765
H11A H13 2.6865 no 2_765
H11B O4 3.4332 no 1_655
H11B O4 3.5476 no 2_765
H11B N1 2.9405 no 2_765
H11B C8 3.5998 no 2_765
H11B C18 3.2458 no 2_775
H11B H4 3.2774 no 2_765
H11B H13 3.2312 no 1_655
H11B H13 3.0662 no 2_765
H11B H18A 3.1235 no 2_775
H11B H18B 2.8740 no 2_775
H11B H18C 3.2023 no 2_775
H11C N1 3.5882 no 2_765
H11C C4 3.1738 no 2_765
H11C C6 3.4606 no 2_765
H11C H4 2.9696 no 2_765
H11C H11A 3.3249 no 2_765
H11C H18A 3.5013 no 2_775
H13 O4 2.6382 no 2_665
H13 C11 3.2930 no 2_765
H13 H11A 2.6865 no 2_765
H13 H11B 3.2312 no 1_455
H13 H11B 3.0662 no 2_765
H13 H13 3.0437 no 2_665
H13 H18B 3.4948 no 2_675
H14 O1 2.7894 no 2_666
H14 O5 2.7601 no 2_666
H14 C7 3.5232 no 2_666
H14 C14 3.5230 no 2_666
H14 H1 3.4701 no 1_465
H14 H7 3.1949 no 2_666
H14 H14 2.6405 no 2_666
H15 O4 3.4373 no 2_665
H15 C1 3.2789 no 2_765
H15 C2 3.1021 no 2_765
H15 C4 3.5358 no 2_765
H15 C18 3.4209 no 2_675
H15 H1 3.4878 no 2_765
H15 H2 3.2165 no 2_765
H15 H18B 2.7780 no 2_675
H15 H18C 3.4236 no 2_675
H16 O5 3.1950 no 2_666
H16 C1 3.3819 no 1_465
H16 H1 2.4821 no 1_465
H16 H4 3.5639 no 1_565
H18A C4 3.3032 no 1_565
H18A H4 2.3805 no 1_565
H18A H11B 3.1235 no 2_775
H18A H11C 3.5013 no 2_775
H18A H18A 3.3159 no 2_775
H18B N1 3.4703 no 1_565
H18B C13 3.5427 no 2_675
H18B C15 3.1441 no 2_675
H18B H1 3.2525 no 1_465
H18B H4 3.2138 no 1_565
H18B H11B 2.8740 no 2_775
H18B H13 3.4948 no 2_675
H18B H15 2.7780 no 2_675
H18C O3 3.2945 no 2_775
H18C C2 2.9464 no 2_765
H18C C4 3.3096 no 2_765
H18C C15 3.4195 no 2_675
H18C H2 2.4745 no 2_765
H18C H4 3.1627 no 2_765
H18C H11B 3.2023 no 2_775
H18C H15 3.4236 no 2_675

loop_
_geom_torsion_atom_site_label_1
_geom_torsion_atom_site_label_2
_geom_torsion_atom_site_label_3
_geom_torsion_atom_site_label_4
_geom_torsion
_geom_torsion_publ_flag
O4 S1 N1 C8 172.0(3) no
O4 S1 C12 C13 -30.5(4) no
O4 S1 C12 C14 152.7(3) no
O5 S1 N1 C8 -59.8(4) no
O5 S1 C12 C13 -159.9(3) no
O5 S1 C12 C14 23.3(4) no
N1 S1 C12 C13 81.4(4) no
N1 S1 C12 C14 -95.3(3) no
C12 S1 N1 C8 58.1(4) no
C7 O1 C8 N1 -170.1(4) no
C7 O1 C8 C6 7.6(4) no
C8 O1 C7 C5 -7.6(4) no
C8 O1 C7 C9 116.0(4) no
C9 O2 C10 O3 -3.8(6) no
C9 O2 C10 C11 175.6(3) no
C10 O2 C9 C7 -178.0(3) no
S1 N1 C8 O1 0.9(6) no
S1 N1 C8 C6 -176.3(3) no
C2 C1 C3 C5 0.6(7) no
C3 C1 C2 C4 0.6(7) no
C1 C2 C4 C6 -0.9(7) no
C1 C3 C5 C6 -1.4(6) no
C1 C3 C5 C7 -179.3(4) no
C2 C4 C6 C5 0.1(6) no
C2 C4 C6 C8 180.0(4) no
C3 C5 C6 C4 1.1(6) no
C3 C5 C6 C8 -178.8(4) no
C3 C5 C7 O1 -177.2(4) no
C3 C5 C7 C9 64.2(6) no
C6 C5 C7 O1 4.7(4) no
C6 C5 C7 C9 -113.9(4) no
C7 C5 C6 C4 179.4(3) no
C7 C5 C6 C8 -0.5(4) no
C4 C6 C8 O1 175.7(4) no
C4 C6 C8 N1 -6.7(7) no
C5 C6 C8 O1 -4.4(5) no
C5 C6 C8 N1 173.2(4) no
O1 C7 C9 O2 -63.1(4) no
C5 C7 C9 O2 52.8(5) no
S1 C12 C13 C15 -176.7(3) no
S1 C12 C14 C16 176.0(3) no
C13 C12 C14 C16 -0.7(6) no
C14 C12 C13 C15 0.1(6) no
C12 C13 C15 C17 0.6(7) no
C12 C14 C16 C17 0.7(7) no
C13 C15 C17 C16 -0.6(7) no
C13 C15 C17 C18 178.3(4) no
C14 C16 C17 C15 -0.0(7) no
C14 C16 C17 C18 -178.9(4) no
